data_4023053
loop_
_publ_author_name
'Hanns Martin Kaiser'
'Ivo Zenz'
'Wei Fun Lo'
'Anke Spannenberg'
'Kristin Schr\"oder'
'Haijun Jiao'
'Dirk G\"ordes'
'Matthias Beller'
'Man Kin Tse'

_publ_section_title
;
 Preparation of Novel Unsymmetrical Bisindoles under Solvent-Free
 Conditions: Synthesis, Crystal Structures, and Mechanistic Aspects
;
_journal_name_full 'Journal of Organic Chemistry'
_journal_page_first 8847
_journal_page_last 8858
_journal_paper_doi 10.1021/jo7016026
_journal_volume 72
_journal_year 2007
_chemical_formula_sum 'C21 H19 N3 O2'
_chemical_formula_weight 345.39
_chemical_name_systematic
; 
 ? 
;
_space_group_IT_number 14
_symmetry_cell_setting monoclinic
_symmetry_space_group_name_Hall '-P 2yn'
_symmetry_space_group_name_H-M 'P 1 21/n 1'
_atom_sites_solution_hydrogens geom
_atom_sites_solution_primary direct
_atom_sites_solution_secondary difmap
_audit_creation_method SHELXL-97
_cell_angle_alpha 90.00
_cell_angle_beta 102.88(3)
_cell_angle_gamma 90.00
_cell_formula_units_Z 4
_cell_length_a 12.698(3)
_cell_length_b 8.0757(16)
_cell_length_c 17.149(3)
_cell_measurement_reflns_used all
_cell_measurement_temperature 293(2)
_cell_volume 1714.3(6)
_computing_data_collection STOE-X-AREA
_computing_molecular_graphics XP
_computing_structure_refinement 'SHELXL-97 (Sheldrick, 1997)'
_computing_structure_solution 'SHELXS-97 (Sheldrick, 1990)'
_diffrn_ambient_temperature 293(2)
_diffrn_measured_fraction_theta_full 1.000
_diffrn_measured_fraction_theta_max 1.000
_diffrn_measurement_device_type 'STOE-IPDS II'
_diffrn_radiation_monochromator graphite
_diffrn_radiation_source 'fine-focus sealed tube'
_diffrn_radiation_type MoK\a
_diffrn_radiation_wavelength 0.71073
_diffrn_reflns_av_R_equivalents 0.0382
_diffrn_reflns_av_sigmaI/netI 0.0437
_diffrn_reflns_limit_h_max 15
_diffrn_reflns_limit_h_min -15
_diffrn_reflns_limit_k_max 9
_diffrn_reflns_limit_k_min -9
_diffrn_reflns_limit_l_max 21
_diffrn_reflns_limit_l_min -21
_diffrn_reflns_number 23762
_diffrn_reflns_theta_full 26.00
_diffrn_reflns_theta_max 26.00
_diffrn_reflns_theta_min 1.82
_exptl_absorpt_coefficient_mu 0.088
_exptl_absorpt_correction_type none
_exptl_crystal_colour colourless
_exptl_crystal_density_diffrn 1.338
_exptl_crystal_density_method 'not measured'
_exptl_crystal_description prism
_exptl_crystal_F_000 728
_exptl_crystal_size_max 0.5
_exptl_crystal_size_mid 0.2
_exptl_crystal_size_min 0.1
_refine_diff_density_max 0.143
_refine_diff_density_min -0.180
_refine_diff_density_rms 0.028
_refine_ls_extinction_method none
_refine_ls_goodness_of_fit_ref 0.811
_refine_ls_hydrogen_treatment mixed
_refine_ls_matrix_type full
_refine_ls_number_parameters 247
_refine_ls_number_reflns 3369
_refine_ls_number_restraints 0
_refine_ls_restrained_S_all 0.811
_refine_ls_R_factor_all 0.0597
_refine_ls_R_factor_gt 0.0322
_refine_ls_shift/su_max 0.001
_refine_ls_shift/su_mean 0.000
_refine_ls_structure_factor_coef Fsqd
_refine_ls_weighting_details 'calc w=1/[\s^2^(Fo^2^)+(0.0374P)^2^+0.0000P] where P=(Fo^2^+2Fc^2^)/3'
_refine_ls_weighting_scheme calc
_refine_ls_wR_factor_gt 0.0637
_refine_ls_wR_factor_ref 0.0679
_reflns_number_gt 2139
_reflns_number_total 3369
_reflns_threshold_expression >2sigma(I)
_cod_data_source_file jo7016026-File006.cif
_cod_data_source_block ks567m
_cod_original_sg_symbol_H-M 'P 21/n'
_cod_database_code 4023053

loop_
_symmetry_equiv_pos_as_xyz
'x, y, z'
'-x+1/2, y+1/2, -z+1/2'
'-x, -y, -z'
'x-1/2, -y-1/2, z-1/2'

loop_
_atom_site_label
_atom_site_type_symbol
_atom_site_fract_x
_atom_site_fract_y
_atom_site_fract_z
_atom_site_U_iso_or_equiv
_atom_site_adp_type
_atom_site_occupancy
_atom_site_symmetry_multiplicity
_atom_site_calc_flag
_atom_site_refinement_flags
C1 C 0.28431(11) 0.68669(19) 0.89672(7) 0.0380(3) Uani 1 1 d .
C2 C 0.31364(13) 0.8337(2) 0.86503(9) 0.0473(4) Uani 1 1 d .
H2A H 0.3853 0.8680 0.8748 0.057 Uiso 1 1 calc R
C3 C 0.23276(13) 0.9261(2) 0.81884(9) 0.0550(4) Uani 1 1 d .
H3A H 0.2501 1.0234 0.7955 0.066 Uiso 1 1 calc R
C4 C 0.12481(13) 0.8772(2) 0.80605(9) 0.0560(4) Uani 1 1 d .
H4A H 0.0716 0.9428 0.7746 0.067 Uiso 1 1 calc R
C5 C 0.09582(12) 0.7349(2) 0.83886(8) 0.0466(4) Uani 1 1 d .
H5A H 0.0235 0.7051 0.8310 0.056 Uiso 1 1 calc R
C6 C 0.17652(10) 0.63426(18) 0.88452(7) 0.0359(3) Uani 1 1 d .
C7 C 0.17521(10) 0.48101(18) 0.92591(7) 0.0337(3) Uani 1 1 d .
C8 C 0.28197(10) 0.44594(18) 0.96124(7) 0.0346(3) Uani 1 1 d .
C9 C 0.33779(10) 0.31417(19) 1.01383(7) 0.0383(3) Uani 1 1 d .
C10 C 0.17457(12) 0.1326(2) 0.98668(9) 0.0522(4) Uani 1 1 d .
H10A H 0.1574 0.0284 1.0091 0.063 Uiso 1 1 calc R
H10B H 0.1686 0.1161 0.9298 0.063 Uiso 1 1 calc R
C11 C 0.09325(11) 0.2602(2) 0.99803(8) 0.0463(4) Uani 1 1 d .
H11A H 0.1184 0.3136 1.0495 0.056 Uiso 1 1 calc R
H11B H 0.0255 0.2054 0.9987 0.056 Uiso 1 1 calc R
C12 C 0.07358(10) 0.39205(18) 0.93237(7) 0.0349(3) Uani 1 1 d .
H12A H 0.0265 0.4754 0.9485 0.042 Uiso 1 1 calc R
C13 C 0.01154(10) 0.32173(17) 0.85396(7) 0.0336(3) Uani 1 1 d .
C14 C -0.09591(10) 0.25553(18) 0.83984(7) 0.0342(3) Uani 1 1 d .
C15 C -0.17370(10) 0.24146(18) 0.88601(8) 0.0386(3) Uani 1 1 d .
H15A H -0.1596 0.2806 0.9383 0.046 Uiso 1 1 calc R
C16 C -0.27101(11) 0.16888(19) 0.85268(8) 0.0422(4) Uani 1 1 d .
C17 C -0.29416(12) 0.1094(2) 0.77443(9) 0.0481(4) Uani 1 1 d .
H17A H -0.3603 0.0588 0.7539 0.058 Uiso 1 1 calc R
C18 C -0.22032(12) 0.1247(2) 0.72742(8) 0.0476(4) Uani 1 1 d .
H18A H -0.2359 0.0865 0.6749 0.057 Uiso 1 1 calc R
C19 C -0.12164(11) 0.19867(17) 0.76019(7) 0.0372(3) Uani 1 1 d .
C20 C 0.04473(11) 0.30494(18) 0.78442(7) 0.0385(3) Uani 1 1 d .
H20A H 0.1116 0.3386 0.7765 0.046 Uiso 1 1 calc R
C21 C -0.44752(13) 0.2088(3) 0.87534(11) 0.0756(6) Uani 1 1 d .
H21A H -0.4894 0.1859 0.9143 0.113 Uiso 1 1 calc R
H21B H -0.4808 0.1571 0.8255 0.113 Uiso 1 1 calc R
H21C H -0.4441 0.3263 0.8678 0.113 Uiso 1 1 calc R
N1 N 0.34664(9) 0.57081(16) 0.94312(7) 0.0403(3) Uani 1 1 d .
N2 N -0.03467(9) 0.23104(16) 0.72731(7) 0.0418(3) Uani 1 1 d .
N3 N 0.28560(10) 0.17693(18) 1.02360(7) 0.0466(3) Uani 1 1 d .
O1 O 0.43424(7) 0.33469(14) 1.04898(6) 0.0520(3) Uani 1 1 d .
O2 O -0.34332(8) 0.14636(15) 0.90216(6) 0.0569(3) Uani 1 1 d .
HN1 H 0.4190(13) 0.5755(19) 0.9586(9) 0.055(5) Uiso 1 1 d .
HN2 H -0.0291(13) 0.211(2) 0.6774(10) 0.063(5) Uiso 1 1 d .
HN3 H 0.3241(13) 0.100(2) 1.0541(10) 0.058(5) Uiso 1 1 d .

loop_
_atom_site_aniso_label
_atom_site_aniso_U_11
_atom_site_aniso_U_22
_atom_site_aniso_U_33
_atom_site_aniso_U_23
_atom_site_aniso_U_13
_atom_site_aniso_U_12
C1 0.0398(8) 0.0419(9) 0.0314(7) 0.0020(6) 0.0063(6) 0.0011(7)
C2 0.0490(9) 0.0491(10) 0.0457(8) 0.0044(7) 0.0146(7) -0.0025(8)
C3 0.0693(11) 0.0446(11) 0.0518(9) 0.0098(8) 0.0148(8) 0.0031(9)
C4 0.0626(11) 0.0462(11) 0.0523(9) 0.0057(8) -0.0018(8) 0.0126(9)
C5 0.0430(8) 0.0483(10) 0.0433(8) -0.0019(7) -0.0014(6) 0.0043(8)
C6 0.0364(7) 0.0412(9) 0.0281(6) -0.0027(6) 0.0034(5) 0.0004(7)
C7 0.0331(7) 0.0413(9) 0.0252(6) -0.0043(6) 0.0032(5) -0.0009(6)
C8 0.0323(7) 0.0426(9) 0.0284(6) 0.0022(6) 0.0054(5) -0.0030(6)
C9 0.0331(7) 0.0500(10) 0.0313(7) 0.0059(6) 0.0065(6) 0.0015(7)
C10 0.0484(9) 0.0494(11) 0.0507(9) 0.0126(8) -0.0066(7) -0.0086(8)
C11 0.0345(7) 0.0700(11) 0.0321(7) 0.0066(7) 0.0022(6) -0.0099(8)
C12 0.0289(7) 0.0463(9) 0.0281(6) -0.0030(6) 0.0037(5) -0.0003(6)
C13 0.0308(7) 0.0391(9) 0.0281(6) 0.0003(6) 0.0009(5) 0.0012(6)
C14 0.0337(7) 0.0342(8) 0.0309(6) 0.0035(6) -0.0009(5) 0.0022(6)
C15 0.0368(7) 0.0410(9) 0.0346(7) 0.0035(6) 0.0006(6) 0.0009(7)
C16 0.0346(7) 0.0433(9) 0.0454(8) 0.0105(7) 0.0016(6) -0.0006(7)
C17 0.0375(8) 0.0450(10) 0.0549(9) 0.0031(8) -0.0047(7) -0.0082(7)
C18 0.0499(9) 0.0463(10) 0.0381(8) -0.0039(7) -0.0080(7) -0.0033(8)
C19 0.0386(8) 0.0367(9) 0.0326(7) 0.0014(6) 0.0001(6) 0.0023(6)
C20 0.0345(7) 0.0453(9) 0.0337(7) -0.0003(6) 0.0037(6) 0.0001(7)
C21 0.0478(10) 0.1047(18) 0.0740(12) 0.0057(11) 0.0131(9) 0.0170(10)
N1 0.0292(6) 0.0488(8) 0.0411(6) 0.0081(6) 0.0039(5) -0.0028(6)
N2 0.0448(7) 0.0500(8) 0.0278(6) -0.0049(6) 0.0022(5) 0.0003(6)
N3 0.0389(7) 0.0488(9) 0.0473(7) 0.0162(6) -0.0010(6) -0.0005(7)
O1 0.0307(5) 0.0708(8) 0.0502(6) 0.0224(5) -0.0003(4) -0.0013(5)
O2 0.0343(5) 0.0745(9) 0.0607(7) 0.0213(6) 0.0082(5) -0.0017(5)

loop_
_atom_type_symbol
_atom_type_description
_atom_type_scat_dispersion_real
_atom_type_scat_dispersion_imag
_atom_type_scat_source
C C 0.0033 0.0016 'International Tables Vol C Tables 4.2.6.8 and 6.1.1.4'
H H 0.0000 0.0000 'International Tables Vol C Tables 4.2.6.8 and 6.1.1.4'
N N 0.0061 0.0033 'International Tables Vol C Tables 4.2.6.8 and 6.1.1.4'
O O 0.0106 0.0060 'International Tables Vol C Tables 4.2.6.8 and 6.1.1.4'

loop_
_geom_angle_atom_site_label_1
_geom_angle_atom_site_label_2
_geom_angle_atom_site_label_3
_geom_angle
N1 C1 C2 130.07(13)
N1 C1 C6 107.48(12)
C2 C1 C6 122.46(13)
C3 C2 C1 117.34(15)
C2 C3 C4 121.36(15)
C5 C4 C3 121.23(15)
C4 C5 C6 119.16(14)
C5 C6 C1 118.40(14)
C5 C6 C7 133.75(13)
C1 C6 C7 107.84(12)
C8 C7 C6 106.01(12)
C8 C7 C12 130.01(13)
C6 C7 C12 123.79(12)
N1 C8 C7 109.01(12)
N1 C8 C9 115.95(11)
C7 C8 C9 134.99(13)
O1 C9 N3 121.03(13)
O1 C9 C8 119.10(14)
N3 C9 C8 119.87(12)
N3 C10 C11 113.73(14)
C10 C11 C12 112.73(12)
C7 C12 C13 113.61(11)
C7 C12 C11 112.66(11)
C13 C12 C11 111.16(12)
C20 C13 C14 106.52(11)
C20 C13 C12 128.14(12)
C14 C13 C12 125.33(11)
C15 C14 C19 118.75(12)
C15 C14 C13 134.30(12)
C19 C14 C13 106.94(12)
C16 C15 C14 118.82(13)
C15 C16 C17 121.70(13)
C15 C16 O2 117.15(13)
C17 C16 O2 121.00(13)
C18 C17 C16 120.65(13)
C17 C18 C19 118.32(13)
N2 C19 C18 130.68(12)
N2 C19 C14 107.60(12)
C18 C19 C14 121.72(13)
C13 C20 N2 110.31(12)
C1 N1 C8 109.67(11)
C19 N2 C20 108.62(11)
C9 N3 C10 128.00(13)
C16 O2 C21 117.21(12)

loop_
_geom_bond_atom_site_label_1
_geom_bond_atom_site_label_2
_geom_bond_distance
C1 N1 1.3617(18)
C1 C2 1.391(2)
C1 C6 1.4032(19)
C2 C3 1.370(2)
C3 C4 1.396(2)
C4 C5 1.366(2)
C5 C6 1.4020(19)
C6 C7 1.4287(19)
C7 C8 1.3853(18)
C7 C12 1.5025(18)
C8 N1 1.3790(17)
C8 C9 1.4707(19)
C9 O1 1.2497(16)
C9 N3 1.3210(19)
C10 N3 1.4555(19)
C10 C11 1.502(2)
C11 C12 1.5294(19)
C12 C13 1.5096(17)
C13 C20 1.3573(18)
C13 C14 1.4349(18)
C14 C15 1.4016(18)
C14 C19 1.4087(18)
C15 C16 1.3719(19)
C16 C17 1.394(2)
C16 O2 1.3941(18)
C17 C18 1.372(2)
C18 C19 1.389(2)
C19 N2 1.3725(18)
C20 N2 1.3753(18)
C21 O2 1.3946(18)
